data_7132232
loop_
_publ_author_name
'Li, Bo'
'Meng, Yuxi'
'Liu, Qianqian'
'Chen, Xinyu'
'Liu, Xin'
'Zang, Hong-Ying'

_publ_section_title
;
 The assembly of [Mo2O2S2]2+ based on polydentate phosphonate templates
 and their proton conductivity
;
_journal_name_full 'Chemical Communications'
_journal_paper_doi 10.1039/D3CC04114J
_journal_year 2023
_chemical_formula_moiety 'C12 H24 K2 Mo20 N4 O70 P12 S20, 60[H2O]'
_chemical_formula_sum 'C12 H144 K2 Mo20 N4 O130 P12 S20'
_chemical_formula_weight 5435.14
_space_group_crystal_system orthorhombic
_space_group_IT_number 71
_space_group_name_Hall '-I 2 2'
_space_group_name_H-M_alt 'I m m m'
_atom_sites_solution_hydrogens geom
_atom_sites_solution_primary dual
_audit_creation_date 2023-10-15
_audit_creation_method
;
Olex2 1.3-alpha
(compiled 2020.11.12 svn.r5f609507 for OlexSys, GUI svn.r6408)
;
_audit_update_record
;
2023-10-16 deposited with the CCDC.	2023-10-18 downloaded from the CCDC.
;
_cell_angle_alpha 90
_cell_angle_beta 90
_cell_angle_gamma 90
_cell_formula_units_Z 2
_cell_length_a 11.155(7)
_cell_length_b 28.056(19)
_cell_length_c 28.151(15)
_cell_measurement_reflns_used 6779
_cell_measurement_temperature 280.31
_cell_measurement_theta_max 25.127
_cell_measurement_theta_min 1.628
_cell_volume 8810(9)
_computing_cell_refinement 'SAINT+ Ver. 2016.5-0 (Bruker-AXS, 2016)'
_computing_data_collection 'APEX3 Ver. 2016.5-0 (Bruker-AXS, 2016)'
_computing_data_reduction 'SAINT+ Ver. 2016.5-0 (Bruker-AXS, 2016)'
_computing_molecular_graphics 'Olex2 1.3-alpha (Dolomanov et al., 2009)'
_computing_publication_material 'Olex2 1.3-alpha (Dolomanov et al., 2009)'
_computing_structure_refinement 'SHELXL 2018/3 (Sheldrick, 2015)'
_computing_structure_solution 'SHELXT 2018/2 (Sheldrick, 2018)'
_diffrn_ambient_temperature 280.31
_diffrn_detector 'charge-coupled device (CCD) area detector'
_diffrn_detector_area_resol_mean 7.9
_diffrn_detector_type 'Bruker APEX II'
_diffrn_measured_fraction_theta_full 0.983
_diffrn_measured_fraction_theta_max 0.983
_diffrn_measurement_device 'three-circle diffractometer'
_diffrn_measurement_device_type 'Bruker APEX II Quazar'
_diffrn_measurement_method '0.5\% \w and 0.5\% \f scans'
_diffrn_radiation_collimation 'focusing mirrors'
_diffrn_radiation_detector 'Bruker APEX II'
_diffrn_radiation_monochromator 'mirror optics'
_diffrn_radiation_probe x-ray
_diffrn_radiation_type 'Mo K\a'
_diffrn_radiation_wavelength 0.71073
_diffrn_radiation_xray_symbol K-L~3~
_diffrn_reflns_av_R_equivalents 0.1037
_diffrn_reflns_av_unetI/netI 0.0611
_diffrn_reflns_Laue_measured_fraction_full 0.983
_diffrn_reflns_Laue_measured_fraction_max 0.983
_diffrn_reflns_limit_h_max 13
_diffrn_reflns_limit_h_min -13
_diffrn_reflns_limit_k_max 31
_diffrn_reflns_limit_k_min -33
_diffrn_reflns_limit_l_max 33
_diffrn_reflns_limit_l_min -30
_diffrn_reflns_number 25350
_diffrn_reflns_point_group_measured_fraction_full 0.983
_diffrn_reflns_point_group_measured_fraction_max 0.983
_diffrn_reflns_theta_full 25.105
_diffrn_reflns_theta_max 25.105
_diffrn_reflns_theta_min 2.289
_diffrn_source 'microfocus sealed X-ray tube'
_diffrn_source_current 0.9
_diffrn_source_power 0.0405
_diffrn_source_type 'Incoatec I\ms'
_diffrn_source_voltage 45.0
_exptl_absorpt_coefficient_mu 1.866
_exptl_absorpt_correction_T_max 0.87
_exptl_absorpt_correction_T_min 0.86
_exptl_absorpt_correction_type multi-scan
_exptl_absorpt_process_details 'SADABS-2016/2 (Krause et al., 2015) was used for absorption correction.'
_exptl_crystal_colour 'clear orangish orange'
_exptl_crystal_colour_lustre clear
_exptl_crystal_colour_modifier orangish
_exptl_crystal_colour_primary orange
_exptl_crystal_density_diffrn 2.049
_exptl_crystal_density_method 'not measured'
_exptl_crystal_description block
_exptl_crystal_F_000 5324
_exptl_crystal_size_max 0.24
_exptl_crystal_size_mid 0.22
_exptl_crystal_size_min 0.2
_refine_diff_density_max 1.400
_refine_diff_density_min -0.861
_refine_diff_density_rms 0.144
_refine_ls_extinction_method none
_refine_ls_goodness_of_fit_ref 1.076
_refine_ls_hydrogen_treatment constr
_refine_ls_matrix_type full
_refine_ls_number_parameters 227
_refine_ls_number_reflns 4258
_refine_ls_number_restraints 109
_refine_ls_restrained_S_all 1.093
_refine_ls_R_factor_all 0.0677
_refine_ls_R_factor_gt 0.0485
_refine_ls_shift/su_max 0.001
_refine_ls_shift/su_mean 0.000
_refine_ls_structure_factor_coef Fsqd
_refine_ls_weighting_details 'w=1/[\s^2^(Fo^2^)+(0.0537P)^2^+49.8415P] where P=(Fo^2^+2Fc^2^)/3'
_refine_ls_weighting_scheme calc
_refine_ls_wR_factor_gt 0.1139
_refine_ls_wR_factor_ref 0.1207
_reflns_Friedel_coverage 0.000
_reflns_number_gt 3114
_reflns_number_total 4258
_reflns_threshold_expression 'I > 2\s(I)'
_cod_data_source_file d3cc04114j2.cif
_cod_data_source_block 22
_cod_database_code 7132232
_shelx_shelxl_version_number 2018/3
_shelx_space_group_comment
;
The symmetry employed for this shelxl refinement is uniquely defined
by the following loop, which should always be used as a source of
symmetry information in preference to the above space-group names.
They are only intended as comments.
;
_shelx_estimated_absorpt_t_max 0.707
_shelx_estimated_absorpt_t_min 0.663
_olex2_refinement_description
;
1. Fixed Uiso
 At 1.2 times of:
  All C(H,H) groups
2. Restrained distances
 P1-C3
 1.75 with sigma of 0.02
3. Uiso/Uaniso restraints and constraints
O1 \\sim O4 \\sim O6 \\sim O8 \\sim O10 \\sim O12 \\sim O14 \\sim O16 \\sim O18
\\sim O20 \\sim O22 \\sim O24 \\sim O26: within 3.8A with sigma of 0.01 and
sigma for terminal atoms of 0.03 within 3.8A
C1 \\sim C2 \\sim C3: within 3.8A with sigma of 0.01 and sigma for terminal
atoms of 0.03 within 3.8A
Uanis(O24) \\sim Ueq: with sigma of 0.01 and sigma for terminal atoms of 0.002
4. Others
 Fixed Sof: S2(0.25) S3(0.25) P2(0.5) O22(0.25) O24(0.25) O26(0.5) H1A(0.5)
 H1B(0.5) C2(0.5) H2A(0.5) H2B(0.5) C3(0.5) H3A(0.5) H3B(0.5) O7(0.5) O27(0.5)
 O22A(0.25)
5.a Secondary CH2 refined with riding coordinates:
 C1(H1A,H1B), C2(H2A,H2B), C3(H3A,H3B)
;
_smtbx_masks_void_probe_radius 1.2
_smtbx_masks_void_truncation_radius 1.2
_olex2_submission_special_instructions 'No special instructions were received'

loop_
_space_group_symop_operation_xyz
'x, y, z'
'-x, -y, z'
'x, -y, -z'
'-x, y, -z'
'x+1/2, y+1/2, z+1/2'
'-x+1/2, -y+1/2, z+1/2'
'x+1/2, -y+1/2, -z+1/2'
'-x+1/2, y+1/2, -z+1/2'
'-x, -y, -z'
'x, y, -z'
'-x, y, z'
'x, -y, z'
'-x+1/2, -y+1/2, -z+1/2'
'x+1/2, y+1/2, -z+1/2'
'-x+1/2, y+1/2, z+1/2'
'x+1/2, -y+1/2, z+1/2'

loop_
_atom_site_label
_atom_site_type_symbol
_atom_site_fract_x
_atom_site_fract_y
_atom_site_fract_z
_atom_site_U_iso_or_equiv
_atom_site_adp_type
_atom_site_occupancy
_atom_site_site_symmetry_order
_atom_site_calc_flag
_atom_site_refinement_flags_posn
_atom_site_refinement_flags_adp
_atom_site_refinement_flags_occupancy
_atom_site_disorder_assembly
_atom_site_disorder_group
Mo1 Mo 0.18579(7) 0.500000 0.55066(3) 0.01696(19) Uani 1 2 d S T P . .
Mo2 Mo 0.000000 0.85786(3) 0.65539(3) 0.0346(3) Uani 1 2 d S T P A .
Mo3 Mo 0.000000 0.88725(3) 0.55941(3) 0.0358(3) Uani 1 2 d S T P A .
Mo4 Mo 0.000000 0.65600(3) 0.69407(3) 0.0266(2) Uani 1 2 d S T P . .
Mo5 Mo 0.000000 0.75654(3) 0.71004(3) 0.0296(2) Uani 1 2 d S T P A .
K1 K 0.000000 0.500000 0.66788(15) 0.0707(13) Uani 1 4 d S T P . .
S1 S -0.16075(17) 0.70772(6) 0.69151(8) 0.0407(5) Uani 1 1 d . . . . .
S2 S 0.2256(6) 0.56376(18) 0.500000 0.0227(12) Uani 0.5 2 d S T P B .
S3 S 0.1528(6) 0.56449(18) 0.500000 0.0222(12) Uani 0.5 2 d S T P B .
S4 S -0.16221(19) 0.86736(7) 0.60531(8) 0.0449(5) Uani 1 1 d . . . . .
P1 P 0.18352(16) 0.59740(7) 0.62388(8) 0.0353(5) Uani 1 1 d D . . . .
P2 P 0.0630(3) 0.75904(12) 0.58367(13) 0.0292(8) Uani 0.5 1 d . . P A -1
O1 O 0.000000 0.7550(3) 0.7697(2) 0.0445(19) Uani 1 2 d S TU P . .
O4 O 0.000000 0.9468(2) 0.5634(3) 0.059(2) Uani 1 2 d S TU P . .
O6 O 0.000000 0.6383(2) 0.7507(3) 0.050(2) Uani 1 2 d S TU P . .
O8 O -0.1076(7) 0.8769(2) 0.500000 0.0387(17) Uani 1 2 d S TU P . .
O10 O -0.1100(5) 0.81805(16) 0.70196(18) 0.0399(12) Uani 1 1 d . U . . .
O12 O 0.1208(5) 0.60267(16) 0.67179(17) 0.0404(13) Uani 1 1 d . U . . .
O14 O 0.000000 0.7784(2) 0.6313(3) 0.0441(17) Uani 1 2 d S TU P . .
O16 O 0.000000 0.7916(2) 0.5441(2) 0.0415(17) Uani 1 2 d S TU P . .
O18 O 0.1714(7) 0.54747(17) 0.6072(2) 0.0704(18) Uani 1 1 d . U . . .
O20 O 0.000000 0.9098(2) 0.6856(3) 0.050(2) Uani 1 2 d S TU P . .
O22 O 0.387(2) 0.500000 0.5641(11) 0.045(7) Uani 0.5 2 d S TU P B 1
O24 O 0.0341(14) 0.500000 0.5544(5) 0.050(4) Uani 0.5 2 d S TU P B 1
O26 O 0.1938(9) 0.7539(3) 0.5786(4) 0.040(3) Uani 0.5 1 d . U P A -1
N1 N 0.000000 0.6589(2) 0.6006(3) 0.033(2) Uani 1 2 d S T P . .
C1 C 0.000000 0.7031(3) 0.5751(4) 0.032(2) Uani 1 2 d S TU P A .
H1A H -0.084619 0.709940 0.571097 0.039 Uiso 0.5 1 calc R U P C -1
H1B H 0.028255 0.694052 0.543783 0.039 Uiso 0.5 1 calc R U P C -1
C2 C 0.1430(12) 0.6451(4) 0.5925(5) 0.024(2) Uani 0.5 1 d . U P D -2
H2A H 0.192421 0.672035 0.601730 0.029 Uiso 0.5 1 calc R U P D -2
H2B H 0.156861 0.639011 0.559040 0.029 Uiso 0.5 1 calc R U P D -2
C3 C 0.0672(11) 0.6195(5) 0.5812(5) 0.031(3) Uani 0.5 1 d D U P D -1
H3A H 0.105993 0.629529 0.551987 0.037 Uiso 0.5 1 calc R U P D -1
H3B H 0.012623 0.593705 0.573497 0.037 Uiso 0.5 1 calc R U P D -1
O7 O 0.2898(9) 0.6314(3) 0.6133(4) 0.045(3) Uani 0.5 1 d . . P D -1
O27 O 0.3149(8) 0.5933(4) 0.6356(4) 0.040(3) Uani 0.5 1 d . . P D -2
O22A O 0.3378(18) 0.500000 0.5578(9) 0.028(5) Uani 0.5 2 d S T P B 2

loop_
_atom_site_aniso_label
_atom_site_aniso_U_11
_atom_site_aniso_U_22
_atom_site_aniso_U_33
_atom_site_aniso_U_23
_atom_site_aniso_U_13
_atom_site_aniso_U_12
Mo1 0.0205(4) 0.0140(4) 0.0164(5) 0.000 -0.0019(3) 0.000
Mo2 0.0528(6) 0.0205(4) 0.0304(6) -0.0060(4) 0.000 0.000
Mo3 0.0517(6) 0.0264(5) 0.0294(6) -0.0025(4) 0.000 0.000
Mo4 0.0401(5) 0.0198(4) 0.0197(5) -0.0057(3) 0.000 0.000
Mo5 0.0445(5) 0.0222(4) 0.0221(5) -0.0057(3) 0.000 0.000
K1 0.125(4) 0.043(2) 0.044(3) 0.000 0.000 0.000
S1 0.0388(11) 0.0308(10) 0.0526(14) -0.0157(9) 0.0022(9) 0.0014(8)
S2 0.037(3) 0.013(2) 0.018(3) 0.000 0.000 0.000(3)
S3 0.037(3) 0.013(2) 0.017(3) 0.000 0.000 0.003(3)
S4 0.0537(13) 0.0439(12) 0.0371(13) 0.0009(9) 0.0022(10) 0.0034(10)
P1 0.0276(10) 0.0312(10) 0.0471(13) -0.0214(9) -0.0016(9) -0.0026(8)
P2 0.041(2) 0.0239(19) 0.023(2) -0.0019(15) 0.0042(16) -0.0003(15)
O1 0.070(5) 0.041(4) 0.023(4) -0.017(3) 0.000 0.000
O4 0.091(6) 0.019(4) 0.066(6) -0.001(4) 0.000 0.000
O6 0.085(6) 0.029(4) 0.037(5) 0.006(3) 0.000 0.000
O8 0.055(4) 0.029(3) 0.032(4) 0.000 0.000 0.000(3)
O10 0.062(3) 0.023(2) 0.035(3) -0.003(2) 0.006(2) 0.001(2)
O12 0.065(3) 0.030(3) 0.027(3) -0.008(2) -0.006(2) 0.016(2)
O14 0.081(4) 0.018(3) 0.033(4) -0.009(3) 0.000 0.000
O16 0.073(4) 0.026(3) 0.025(4) 0.006(3) 0.000 0.000
O18 0.155(5) 0.018(2) 0.038(3) -0.006(2) 0.013(3) 0.009(3)
O20 0.079(6) 0.025(4) 0.046(5) -0.015(3) 0.000 0.000
O22 0.053(15) 0.040(10) 0.042(12) 0.000 -0.022(13) 0.000
O24 0.087(8) 0.023(5) 0.039(6) 0.000 0.010(5) 0.000
O26 0.040(6) 0.020(5) 0.061(7) -0.003(5) 0.016(5) 0.003(4)
N1 0.060(6) 0.010(4) 0.029(5) -0.002(3) 0.000 0.000
C1 0.044(5) 0.033(5) 0.020(5) 0.000(4) 0.000 0.000
C2 0.035(6) 0.019(5) 0.017(6) 0.005(4) 0.006(5) -0.011(5)
C3 0.041(6) 0.023(6) 0.028(6) -0.004(5) 0.005(5) -0.004(5)
O7 0.036(6) 0.027(5) 0.073(9) -0.015(5) 0.001(6) -0.005(5)
O27 0.023(5) 0.047(7) 0.051(7) -0.018(5) -0.016(5) -0.002(5)
O22A 0.040(13) 0.025(8) 0.020(11) 0.000 -0.008(10) 0.000

loop_
_atom_type_symbol
_atom_type_description
_atom_type_scat_dispersion_real
_atom_type_scat_dispersion_imag
_atom_type_scat_source
C C 0.0033 0.0016 'International Tables Vol C Tables 4.2.6.8 and 6.1.1.4'
H H 0.0000 0.0000 'International Tables Vol C Tables 4.2.6.8 and 6.1.1.4'
K K 0.2009 0.2494 'International Tables Vol C Tables 4.2.6.8 and 6.1.1.4'
Mo Mo -1.6832 0.6857 'International Tables Vol C Tables 4.2.6.8 and 6.1.1.4'
N N 0.0061 0.0033 'International Tables Vol C Tables 4.2.6.8 and 6.1.1.4'
O O 0.0106 0.0060 'International Tables Vol C Tables 4.2.6.8 and 6.1.1.4'
P P 0.1023 0.0942 'International Tables Vol C Tables 4.2.6.8 and 6.1.1.4'
S S 0.1246 0.1234 'International Tables Vol C Tables 4.2.6.8 and 6.1.1.4'

loop_
_geom_angle_atom_site_label_1
_geom_angle_atom_site_label_2
_geom_angle_atom_site_label_3
_geom_angle
_geom_angle_site_symmetry_1
_geom_angle_site_symmetry_3
_geom_angle_publ_flag
S2 Mo1 Mo1 52.27(8) . 10_556 ?
S2 Mo1 Mo1 52.27(8) 3_566 10_556 ?
S2 Mo1 Mo1 52.27(8) 12_565 10_556 ?
S2 Mo1 Mo1 52.27(8) 10_556 10_556 ?
S2 Mo1 S2 0.0(4) . 10_556 ?
S2 Mo1 S2 100.27(19) 3_566 . ?
S2 Mo1 S2 100.27(19) 12_565 10_556 ?
S2 Mo1 S2 0.0(4) 12_565 3_566 ?
S2 Mo1 S2 100.27(19) 12_565 . ?
S2 Mo1 S2 100.27(19) 3_566 10_556 ?
S2 Mo1 S3 104.55(10) . 3_566 ?
S2 Mo1 S3 20.06(14) 3_566 3_566 ?
S2 Mo1 S3 20.06(14) 10_556 . ?
S2 Mo1 S3 104.55(10) 10_556 3_566 ?
S2 Mo1 S3 104.55(10) 3_566 . ?
S2 Mo1 S3 20.06(14) 12_565 3_566 ?
S2 Mo1 S3 104.55(10) 12_565 . ?
S2 Mo1 S3 20.06(14) . . ?
S3 Mo1 Mo1 52.32(8) . 10_556 ?
S3 Mo1 Mo1 52.32(8) 3_566 10_556 ?
S3 Mo1 S3 101.71(18) . 3_566 ?
O18 Mo1 Mo1 139.89(15) . 10_556 ?
O18 Mo1 Mo1 139.89(15) 12_565 10_556 ?
O18 Mo1 S2 89.52(18) 12_565 3_566 ?
O18 Mo1 S2 166.8(2) 12_565 10_556 ?
O18 Mo1 S2 89.52(18) 12_565 12_565 ?
O18 Mo1 S2 166.8(2) 12_565 . ?
O18 Mo1 S2 89.52(18) . 10_556 ?
O18 Mo1 S2 89.52(18) . . ?
O18 Mo1 S2 166.8(2) . 12_565 ?
O18 Mo1 S2 166.8(2) . 3_566 ?
O18 Mo1 S3 87.67(17) . . ?
O18 Mo1 S3 162.1(2) 12_565 . ?
O18 Mo1 S3 87.67(17) 12_565 3_566 ?
O18 Mo1 S3 162.1(2) . 3_566 ?
O18 Mo1 O18 79.5(3) . 12_565 ?
O18 Mo1 O22 87.1(7) . . ?
O18 Mo1 O22 87.1(7) 12_565 . ?
O22 Mo1 Mo1 99.6(8) . 10_556 ?
O22 Mo1 S2 85.0(6) . . ?
O22 Mo1 S2 85.0(6) . 3_566 ?
O22 Mo1 S2 85.0(6) . 12_565 ?
O22 Mo1 S2 85.0(6) . 10_556 ?
O22 Mo1 S3 104.9(5) . 3_566 ?
O22 Mo1 S3 104.9(5) . . ?
O24 Mo1 Mo1 93.6(5) . 10_556 ?
O24 Mo1 S2 103.2(3) . . ?
O24 Mo1 S2 103.2(3) . 12_565 ?
O24 Mo1 S2 103.2(3) . 3_566 ?
O24 Mo1 S2 103.2(3) . 10_556 ?
O24 Mo1 S3 83.1(3) . . ?
O24 Mo1 S3 83.1(3) . 3_566 ?
O24 Mo1 O18 82.9(4) . . ?
O24 Mo1 O18 82.9(4) . 12_565 ?
O24 Mo1 O22 166.9(10) . . ?
O22A Mo1 S2 83.3(6) . . ?
O22A Mo1 S3 103.2(6) . . ?
O22A Mo1 O18 89.2(7) . 12_565 ?
O22A Mo1 O18 89.2(7) . . ?
S4 Mo2 Mo3 51.86(6) . . ?
S4 Mo2 Mo3 51.86(6) 11 . ?
S4 Mo2 S4 103.17(12) . 11 ?
S4 Mo2 O14 86.14(13) . . ?
S4 Mo2 O14 86.14(13) 11 . ?
O10 Mo2 Mo3 138.35(15) . . ?
O10 Mo2 Mo3 138.35(15) 11 . ?
O10 Mo2 S4 89.14(16) . . ?
O10 Mo2 S4 153.40(14) . 11 ?
O10 Mo2 S4 153.39(14) 11 . ?
O10 Mo2 S4 89.14(16) 11 11 ?
O10 Mo2 O10 70.9(3) 11 . ?
O10 Mo2 O14 71.06(19) . . ?
O10 Mo2 O14 71.05(19) 11 . ?
O14 Mo2 Mo3 90.03(18) . . ?
O20 Mo2 Mo3 103.3(3) . . ?
O20 Mo2 S4 101.98(17) . . ?
O20 Mo2 S4 101.98(17) . 11 ?
O20 Mo2 O10 98.3(3) . 11 ?
O20 Mo2 O10 98.3(3) . . ?
O20 Mo2 O14 166.7(3) . . ?
S4 Mo3 Mo2 52.40(6) 11 . ?
S4 Mo3 Mo2 52.40(6) . . ?
S4 Mo3 S4 104.25(12) 11 . ?
S4 Mo3 O16 81.33(10) 11 . ?
S4 Mo3 O16 81.33(10) . . ?
O4 Mo3 Mo2 103.1(3) . . ?
O4 Mo3 S4 101.83(18) . . ?
O4 Mo3 S4 101.83(18) . 11 ?
O4 Mo3 O8 101.2(3) . 11 ?
O4 Mo3 O8 101.2(3) . . ?
O4 Mo3 O16 174.7(3) . . ?
O8 Mo3 Mo2 136.76(16) . . ?
O8 Mo3 Mo2 136.76(16) 11 . ?
O8 Mo3 S4 87.91(18) . . ?
O8 Mo3 S4 87.91(18) 11 11 ?
O8 Mo3 S4 151.05(19) . 11 ?
O8 Mo3 S4 151.05(19) 11 . ?
O8 Mo3 O8 70.5(3) 11 . ?
O8 Mo3 O16 74.6(2) 11 . ?
O8 Mo3 O16 74.6(2) . . ?
O16 Mo3 Mo2 82.16(15) . . ?
S1 Mo4 Mo5 51.98(5) 11 . ?
S1 Mo4 Mo5 51.98(5) . . ?
S1 Mo4 S1 101.97(11) 11 . ?
O6 Mo4 Mo5 98.3(2) . . ?
O6 Mo4 S1 102.55(16) . . ?
O6 Mo4 S1 102.54(16) . 11 ?
O6 Mo4 O12 94.1(2) . 11 ?
O6 Mo4 O12 94.1(2) . . ?
O12 Mo4 Mo5 138.38(15) . . ?
O12 Mo4 Mo5 138.38(15) 11 . ?
O12 Mo4 S1 158.94(15) . . ?
O12 Mo4 S1 158.94(15) 11 11 ?
O12 Mo4 S1 86.59(16) 11 . ?
O12 Mo4 S1 86.59(16) . 11 ?
O12 Mo4 O12 79.4(3) 11 . ?
S1 Mo5 Mo4 51.72(5) 11 . ?
S1 Mo5 Mo4 51.72(5) . . ?
S1 Mo5 S1 101.49(11) . 11 ?
O1 Mo5 Mo4 97.6(2) . . ?
O1 Mo5 S1 102.13(16) . . ?
O1 Mo5 S1 102.13(16) . 11 ?
O1 Mo5 O10 97.3(2) . . ?
O1 Mo5 O10 97.3(2) . 11 ?
O1 Mo5 O14 166.0(3) . . ?
O10 Mo5 Mo4 141.58(14) . . ?
O10 Mo5 Mo4 141.58(14) 11 . ?
O10 Mo5 S1 154.33(15) . 11 ?
O10 Mo5 S1 90.52(15) 11 11 ?
O10 Mo5 S1 90.52(15) . . ?
O10 Mo5 S1 154.33(15) 11 . ?
O10 Mo5 O10 70.4(3) 11 . ?
O10 Mo5 O14 71.39(18) . . ?
O10 Mo5 O14 71.38(18) 11 . ?
O14 Mo5 Mo4 96.43(16) . . ?
O14 Mo5 S1 86.61(12) . . ?
O14 Mo5 S1 86.62(12) . 11 ?
K1 K1 O12 0(10) 11 . ?
K1 K1 O12 0(10) 11 11 ?
K1 K1 O12 0(10) 11 2_565 ?
K1 K1 O12 0(10) 11 12_565 ?
K1 K1 O18 0(10) 11 11 ?
K1 K1 O18 0(10) 11 12_565 ?
K1 K1 O18 0(10) 11 2_565 ?
K1 K1 O18 0(10) 11 . ?
K1 K1 O24 0(10) 11 2_565 ?
K1 K1 O24 0(10) 11 . ?
K1 K1 O24 0(10) 11 11 ?
O12 K1 O12 129.73(18) 12_565 . ?
O12 K1 O12 50.09(18) 2_565 12_565 ?
O12 K1 O12 176.0(2) 11 12_565 ?
O12 K1 O12 176.0(2) 2_565 . ?
O12 K1 O12 129.73(18) 2_565 11 ?
O12 K1 O12 50.09(18) 11 . ?
O12 K1 O24 89.10(17) 11 2_565 ?
O12 K1 O24 89.10(17) 2_565 11 ?
O12 K1 O24 89.10(17) . . ?
O12 K1 O24 94.84(17) 11 . ?
O12 K1 O24 89.10(17) 12_565 . ?
O12 K1 O24 94.84(17) 12_565 11 ?
O12 K1 O24 94.84(17) 2_565 . ?
O12 K1 O24 94.84(17) 12_565 2_565 ?
O12 K1 O24 89.10(17) 11 11 ?
O12 K1 O24 94.84(17) . 2_565 ?
O12 K1 O24 94.84(17) . 11 ?
O12 K1 O24 89.10(17) 2_565 2_565 ?
O18 K1 O12 47.38(13) 2_565 2_565 ?
O18 K1 O12 99.06(16) 11 2_565 ?
O18 K1 O12 135.89(17) 12_565 11 ?
O18 K1 O12 83.30(15) 11 . ?
O18 K1 O12 47.38(13) 11 11 ?
O18 K1 O12 83.30(15) 12_565 2_565 ?
O18 K1 O12 83.30(15) 2_565 12_565 ?
O18 K1 O12 135.89(17) 11 12_565 ?
O18 K1 O12 83.30(15) . 11 ?
O18 K1 O12 47.38(13) 12_565 12_565 ?
O18 K1 O12 135.89(17) . 2_565 ?
O18 K1 O12 135.89(17) 2_565 . ?
O18 K1 O12 99.06(16) 2_565 11 ?
O18 K1 O12 99.06(16) . 12_565 ?
O18 K1 O12 99.06(16) 12_565 . ?
O18 K1 O12 47.38(13) . . ?
O18 K1 O18 54.9(2) 2_565 11 ?
O18 K1 O18 107.5(3) 11 12_565 ?
O18 K1 O18 54.9(2) 12_565 . ?
O18 K1 O18 82.9(3) 11 . ?
O18 K1 O18 107.5(3) 2_565 . ?
O18 K1 O18 82.9(3) 2_565 12_565 ?
O18 K1 O24 59.4(3) 2_565 . ?
O18 K1 O24 59.4(3) 12_565 11 ?
O18 K1 O24 48.3(3) 11 11 ?
O18 K1 O24 59.4(3) 12_565 2_565 ?
O18 K1 O24 48.3(3) 2_565 11 ?
O18 K1 O24 48.3(3) 12_565 . ?
O18 K1 O24 59.4(3) 11 . ?
O18 K1 O24 48.3(3) 11 2_565 ?
O18 K1 O24 59.4(3) . 2_565 ?
O18 K1 O24 48.3(3) 2_565 2_565 ?
O18 K1 O24 48.3(3) . . ?
O18 K1 O24 59.4(3) . 11 ?
O24 K1 O24 13.6(6) 2_565 . ?
O24 K1 O24 13.6(6) 11 . ?
O24 K1 O24 0.0(6) 2_565 11 ?
Mo4 S1 Mo5 76.30(8) . . ?
Mo1 S2 Mo1 75.46(16) 10_556 . ?
S2 S2 Mo1 0(10) 10_556 . ?
S2 S2 Mo1 0(10) 10_556 10_556 ?
Mo1 S3 Mo1 75.37(16) 10_556 . ?
Mo3 S4 Mo2 75.74(8) . . ?
O12 P1 K1 60.9(2) . 11 ?
O12 P1 C2 105.4(5) . . ?
O12 P1 C3 102.5(5) . . ?
O12 P1 O7 117.4(5) . . ?
O18 P1 K1 49.2(3) . 11 ?
O18 P1 O12 109.2(3) . . ?
O18 P1 C2 124.5(5) . . ?
O18 P1 C3 92.7(5) . . ?
O18 P1 O7 126.2(5) . . ?
O18 P1 O27 94.9(5) . . ?
C3 P1 K1 94.4(4) . 11 ?
O7 P1 K1 163.6(4) . 11 ?
O7 P1 C3 101.7(6) . . ?
O27 P1 O12 105.0(5) . . ?
O27 P1 C2 116.2(6) . . ?
O14 P2 C1 104.1(4) . . ?
O16 P2 O14 101.2(4) . . ?
O16 P2 C1 103.9(4) . . ?
O26 P2 O14 123.1(5) . . ?
O26 P2 O16 115.1(5) . . ?
O26 P2 C1 107.4(4) . . ?
Mo3 O8 Mo3 107.1(3) . 10_556 ?
Mo2 O10 Mo5 99.2(2) . . ?
Mo4 O12 K1 112.5(2) . 11 ?
Mo4 O12 K1 112.5(2) . . ?
K1 O12 K1 0.00(16) 11 . ?
P1 O12 Mo4 128.6(3) . . ?
P1 O12 K1 94.4(2) . 11 ?
P1 O12 K1 94.4(2) . . ?
Mo5 O14 Mo2 88.5(2) . . ?
P2 O14 Mo2 124.5(4) . . ?
P2 O14 Mo5 135.5(3) . . ?
P2 O16 Mo3 116.9(3) . . ?
Mo1 O18 K1 102.0(2) . 11 ?
Mo1 O18 K1 102.0(2) . . ?
K1 O18 K1 0.0 11 . ?
P1 O18 Mo1 147.0(4) . . ?
P1 O18 K1 108.0(3) . 11 ?
P1 O18 K1 108.0(3) . . ?
Mo1 O24 K1 100.3(6) . 11 ?
Mo1 O24 K1 100.3(6) . . ?
K1 O24 K1 0.0 11 . ?
C1 N1 C2 97.6(5) . . ?
C1 N1 C3 118.2(8) . 11 ?
C1 N1 C3 118.2(8) . . ?
C3 N1 C3 62.5(11) 11 . ?
P2 C1 H1A 103.3 . . ?
P2 C1 H1B 103.3 . . ?
N1 C1 P2 135.4(6) . . ?
N1 C1 H1A 103.3 . . ?
N1 C1 H1B 103.3 . . ?
H1A C1 H1B 105.2 . . ?
P1 C2 H2A 109.2 . . ?
P1 C2 H2B 109.2 . . ?
N1 C2 P1 112.1(7) . . ?
N1 C2 H2A 109.2 . . ?
N1 C2 H2B 109.2 . . ?
H2A C2 H2B 107.9 . . ?
P1 C3 H3A 109.3 . . ?
P1 C3 H3B 109.3 . . ?
N1 C3 P1 111.7(8) . . ?
N1 C3 H3A 109.3 . . ?
N1 C3 H3B 109.3 . . ?
H3A C3 H3B 107.9 . . ?

loop_
_geom_bond_atom_site_label_1
_geom_bond_atom_site_label_2
_geom_bond_distance
_geom_bond_site_symmetry_2
_geom_bond_publ_flag
Mo1 Mo1 2.852(2) 10_556 ?
Mo1 S2 2.331(4) 12_565 ?
Mo1 S2 2.331(4) 10_556 ?
Mo1 S2 2.331(4) . ?
Mo1 S2 2.331(4) 3_566 ?
Mo1 S3 2.333(4) . ?
Mo1 S3 2.333(4) 3_566 ?
Mo1 O18 2.082(5) . ?
Mo1 O18 2.082(5) 12_565 ?
Mo1 O22 2.28(2) . ?
Mo1 O24 1.696(16) . ?
Mo1 O22A 1.71(2) . ?
Mo2 Mo3 2.8248(19) . ?
Mo2 S4 2.309(2) 11 ?
Mo2 S4 2.309(2) . ?
Mo2 O10 2.115(5) . ?
Mo2 O10 2.115(5) 11 ?
Mo2 O14 2.330(6) . ?
Mo2 O20 1.688(7) . ?
Mo3 S4 2.292(2) 11 ?
Mo3 S4 2.292(2) . ?
Mo3 O4 1.676(7) . ?
Mo3 O8 2.079(4) . ?
Mo3 O8 2.079(4) 11 ?
Mo3 O16 2.719(7) . ?
Mo4 Mo5 2.856(2) . ?
Mo4 S1 2.308(2) 11 ?
Mo4 S1 2.308(2) . ?
Mo4 O6 1.669(8) . ?
Mo4 O12 2.109(5) 11 ?
Mo4 O12 2.109(5) . ?
Mo5 S1 2.316(2) . ?
Mo5 S1 2.316(2) 11 ?
Mo5 O1 1.680(7) . ?
Mo5 O10 2.130(5) . ?
Mo5 O10 2.129(5) 11 ?
Mo5 O14 2.301(7) . ?
K1 K1 0.000(9) 11 ?
K1 O12 3.182(5) . ?
K1 O12 3.182(5) 12_565 ?
K1 O12 3.182(5) 11 ?
K1 O12 3.182(5) 2_565 ?
K1 O18 2.889(7) 2_565 ?
K1 O18 2.889(7) 12_565 ?
K1 O18 2.889(7) 11 ?
K1 O18 2.889(7) . ?
K1 O24 3.217(14) . ?
K1 O24 3.217(14) 2_565 ?
K1 O24 3.217(14) 11 ?
S2 S2 0.000(16) 10_556 ?
P1 O12 1.527(5) . ?
P1 O18 1.483(5) . ?
P1 C2 1.667(12) . ?
P1 C3 1.875(12) . ?
P1 O7 1.551(10) . ?
P1 O27 1.507(9) . ?
P2 O14 1.608(7) . ?
P2 O16 1.603(7) . ?
P2 O26 1.472(10) . ?
P2 C1 1.737(9) . ?
N1 C1 1.431(12) . ?
N1 C2 1.657(13) . ?
N1 C3 1.444(14) 11 ?
N1 C3 1.444(14) . ?
C1 H1A 0.9700 . ?
C1 H1B 0.9700 . ?
C2 H2A 0.9700 . ?
C2 H2B 0.9700 . ?
C3 H3A 0.9700 . ?
C3 H3B 0.9700 . ?

loop_
_geom_torsion_atom_site_label_1
_geom_torsion_atom_site_label_2
_geom_torsion_atom_site_label_3
_geom_torsion_atom_site_label_4
_geom_torsion
_geom_torsion_site_symmetry_1
_geom_torsion_site_symmetry_2
_geom_torsion_site_symmetry_3
_geom_torsion_site_symmetry_4
_geom_torsion_publ_flag
Mo1 Mo1 O24 K1 180.000(0) 10_556 . . 11 ?
Mo1 Mo1 O24 K1 180.000(0) 10_556 . . . ?
K1 P1 O12 Mo4 -123.5(4) 11 . . . ?
K1 P1 O12 K1 0.000(1) 11 . . . ?
K1 P1 O18 Mo1 154.4(11) 11 . . . ?
K1 P1 O18 K1 0.000(1) 11 . . . ?
K1 P1 C2 N1 24.9(11) 11 . . . ?
K1 P1 C3 N1 97.8(8) 11 . . . ?
S2 Mo1 O24 K1 -127.97(12) 10_556 . . . ?
S2 Mo1 O24 K1 -127.97(12) . . . 11 ?
S2 Mo1 O24 K1 -127.97(12) . . . . ?
S2 Mo1 O24 K1 127.97(12) 3_566 . . 11 ?
S2 Mo1 O24 K1 -127.97(12) 10_556 . . 11 ?
S2 Mo1 O24 K1 127.97(12) 12_565 . . 11 ?
S2 Mo1 O24 K1 127.97(12) 12_565 . . . ?
S2 Mo1 O24 K1 127.97(12) 3_566 . . . ?
S3 Mo1 O24 K1 -128.63(9) . . . . ?
S3 Mo1 O24 K1 -128.63(9) . . . 11 ?
S3 Mo1 O24 K1 128.63(9) 3_566 . . 11 ?
S3 Mo1 O24 K1 128.63(9) 3_566 . . . ?
O12 P1 O18 Mo1 165.1(8) . . . . ?
O12 P1 O18 K1 10.7(4) . . . . ?
O12 P1 O18 K1 10.7(4) . . . 11 ?
O12 P1 C2 N1 -39.9(9) . . . . ?
O12 P1 C3 N1 36.7(9) . . . . ?
O14 P2 O16 Mo3 50.7(3) . . . . ?
O14 P2 C1 N1 -63.9(7) . . . . ?
O16 P2 O14 Mo2 -55.9(4) . . . . ?
O16 P2 O14 Mo5 173.2(3) . . . . ?
O16 P2 C1 N1 -169.5(6) . . . . ?
O18 Mo1 O24 K1 40.14(16) 12_565 . . 11 ?
O18 Mo1 O24 K1 40.14(16) 12_565 . . . ?
O18 Mo1 O24 K1 -40.14(16) . . . 11 ?
O18 Mo1 O24 K1 -40.14(16) . . . . ?
O18 P1 O12 Mo4 -132.7(4) . . . . ?
O18 P1 O12 K1 -9.3(4) . . . 11 ?
O18 P1 O12 K1 -9.3(4) . . . . ?
O18 P1 C2 N1 87.3(9) . . . . ?
O18 P1 C3 N1 147.1(8) . . . . ?
O22 Mo1 O24 K1 0.000(11) . . . 11 ?
O22 Mo1 O24 K1 0.000(11) . . . . ?
O26 P2 O14 Mo2 74.2(6) . . . . ?
O26 P2 O14 Mo5 -56.6(7) . . . . ?
O26 P2 O16 Mo3 -84.4(5) . . . . ?
O26 P2 C1 N1 68.1(8) . . . . ?
C1 P2 O14 Mo2 -163.6(3) . . . . ?
C1 P2 O14 Mo5 65.5(4) . . . . ?
C1 P2 O16 Mo3 158.5(3) . . . . ?
C1 N1 C2 P1 172.7(8) . . . . ?
C1 N1 C3 P1 121.9(7) . . . . ?
C2 P1 O12 Mo4 3.2(6) . . . . ?
C2 P1 O12 K1 126.7(5) . . . 11 ?
C2 P1 O12 K1 126.7(5) . . . . ?
C2 P1 O18 Mo1 39.6(11) . . . . ?
C2 P1 O18 K1 -114.8(6) . . . . ?
C2 P1 O18 K1 -114.8(6) . . . 11 ?
C3 P1 O12 Mo4 -35.4(6) . . . . ?
C3 P1 O12 K1 88.1(4) . . . . ?
C3 P1 O12 K1 88.1(4) . . . 11 ?
C3 P1 O18 Mo1 60.8(9) . . . . ?
C3 P1 O18 K1 -93.6(5) . . . . ?
C3 P1 O18 K1 -93.6(5) . . . 11 ?
C3 N1 C1 P2 179.1(7) 11 . . . ?
C3 N1 C1 P2 -108.7(10) . . . . ?
C3 N1 C3 P1 -129.0(5) 11 . . . ?
O7 P1 O12 Mo4 75.0(6) . . . . ?
O7 P1 O12 K1 -161.5(5) . . . 11 ?
O7 P1 O12 K1 -161.5(5) . . . . ?
O7 P1 O18 Mo1 -45.7(11) . . . . ?
O7 P1 O18 K1 159.9(6) . . . . ?
O7 P1 O18 K1 159.9(6) . . . 11 ?
O7 P1 C3 N1 -85.1(9) . . . . ?
O27 P1 O12 Mo4 126.5(5) . . . . ?
O27 P1 O12 K1 -110.1(4) . . . 11 ?
O27 P1 O12 K1 -110.1(4) . . . . ?
O27 P1 O18 Mo1 -87.1(9) . . . . ?
O27 P1 O18 K1 118.5(5) . . . 11 ?
O27 P1 O18 K1 118.5(5) . . . . ?
O27 P1 C2 N1 -155.7(7) . . . . ?

loop_
_smtbx_masks_void_nr
_smtbx_masks_void_average_x
_smtbx_masks_void_average_y
_smtbx_masks_void_average_z
_smtbx_masks_void_volume
_smtbx_masks_void_count_electrons
_smtbx_masks_void_content
1 -0.147 -0.615 -0.208 3978.8 1213.7 '120 H2O'
